data_4115726
loop_
_publ_author_name
'Eric W. Ainscough'
'Andrew M. Brodie'
'Anthony K. Burrell'
'Steven M. F. Kennedy'

_publ_section_title
;
 An Unusual Reduction of an Imine Bond: The Isolation of a Stable
 \p-Iminium Intermediate
;
_journal_name_full 'Journal of the American Chemical Society'
_journal_page_first 10391
_journal_page_last 10392
_journal_paper_doi 10.1021/ja0109996
_journal_volume 123
_journal_year 2001
_chemical_formula_moiety 'C42 H33 B Cl4 F4 N O3 P2 W'
_chemical_formula_sum 'C42 H33 B Cl4 F4 N O3 P2 W'
_chemical_formula_weight 1074.09
_chemical_name_systematic
; 
 ? 
;
_space_group_IT_number 2
_symmetry_cell_setting triclinic
_symmetry_space_group_name_Hall '-P 1'
_symmetry_space_group_name_H-M 'P -1'
_atom_sites_solution_hydrogens geom
_atom_sites_solution_primary direct
_atom_sites_solution_secondary difmap
_audit_creation_method SHELXL-97
_cell_angle_alpha 95.6520(10)
_cell_angle_beta 105.2640(10)
_cell_angle_gamma 111.0940(10)
_cell_formula_units_Z 2
_cell_length_a 10.91880(10)
_cell_length_b 12.88350(10)
_cell_length_c 17.43280(10)
_cell_measurement_reflns_used 8192
_cell_measurement_temperature 203(2)
_cell_measurement_theta_max 27.48
_cell_measurement_theta_min 1.24
_cell_volume 2155.81(4)
_computing_cell_refinement 'Bruker SMART'
_computing_data_collection 'Bruker SMART'
_computing_data_reduction 'Bruker SHELXTL'
_computing_molecular_graphics 'XPMA (Zsolnai, 1994)'
_computing_publication_material 'SHELXL-97 (Sheldrick, 1997)'
_computing_structure_refinement 'SHELXL-97 (Sheldrick, 1997)'
_computing_structure_solution 'SHELXS-97 (Sheldrick, 1990)'
_diffrn_ambient_temperature 203(2)
_diffrn_measured_fraction_theta_full 0.000
_diffrn_measured_fraction_theta_max 0.948
_diffrn_measurement_device_type 'Siemens SMART CCD area-detector'
_diffrn_measurement_method '\w scans'
_diffrn_radiation_monochromator graphite
_diffrn_radiation_source 'fine-focus sealed tube'
_diffrn_radiation_type MoK\a
_diffrn_radiation_wavelength 0.71073
_diffrn_reflns_av_R_equivalents 0.0192
_diffrn_reflns_av_sigmaI/netI 0.0290
_diffrn_reflns_limit_h_max 13
_diffrn_reflns_limit_h_min -14
_diffrn_reflns_limit_k_max 16
_diffrn_reflns_limit_k_min -16
_diffrn_reflns_limit_l_max 21
_diffrn_reflns_limit_l_min 0
_diffrn_reflns_number 21461
_diffrn_reflns_theta_full 0.50
_diffrn_reflns_theta_max 27.48
_diffrn_reflns_theta_min 1.24
_exptl_absorpt_coefficient_mu 3.058
_exptl_absorpt_correction_T_max 0.7296
_exptl_absorpt_correction_T_min 0.5397
_exptl_absorpt_correction_type multi-scan
_exptl_absorpt_process_details '(Blessing, 1995)'
_exptl_crystal_colour orange
_exptl_crystal_density_diffrn 1.655
_exptl_crystal_description shard
_exptl_crystal_F_000 1058
_exptl_crystal_size_max 0.23
_exptl_crystal_size_mid 0.17
_exptl_crystal_size_min 0.11
_refine_diff_density_max 1.504
_refine_diff_density_min -1.323
_refine_diff_density_rms 0.092
_refine_ls_extinction_method none
_refine_ls_goodness_of_fit_ref 1.056
_refine_ls_hydrogen_treatment mixed
_refine_ls_matrix_type full
_refine_ls_number_parameters 523
_refine_ls_number_reflns 9391
_refine_ls_number_restraints 0
_refine_ls_restrained_S_all 1.056
_refine_ls_R_factor_all 0.0328
_refine_ls_R_factor_gt 0.0279
_refine_ls_shift/su_max 0.001
_refine_ls_shift/su_mean 0.000
_refine_ls_structure_factor_coef Fsqd
_refine_ls_weighting_details 'calc w=1/[\s^2^(Fo^2^)+(0.0291P)^2^+3.9877P] where P=(Fo^2^+2Fc^2^)/3'
_refine_ls_weighting_scheme calc
_refine_ls_wR_factor_gt 0.0661
_refine_ls_wR_factor_ref 0.0693
_reflns_number_gt 8582
_reflns_number_total 9391
_reflns_threshold_expression >2sigma(I)
_cod_data_source_file ja0109996_1.cif
_cod_data_source_block sk14
_cod_original_cell_volume 2155.80(3)
_cod_database_code 4115726

loop_
_symmetry_equiv_pos_as_xyz
'x, y, z'
'-x, -y, -z'

loop_
_atom_site_label
_atom_site_type_symbol
_atom_site_fract_x
_atom_site_fract_y
_atom_site_fract_z
_atom_site_U_iso_or_equiv
_atom_site_adp_type
_atom_site_occupancy
_atom_site_symmetry_multiplicity
_atom_site_calc_flag
_atom_site_refinement_flags
W W 0.992743(12) 0.994836(11) 0.743102(7) 0.01950(4) Uani 1 1 d .
P1 P 0.99645(8) 1.14885(7) 0.66623(5) 0.02198(16) Uani 1 1 d .
P2 P 0.96254(8) 0.82821(7) 0.80679(5) 0.02052(16) Uani 1 1 d .
C2 C 0.7920(3) 0.8991(3) 0.67223(19) 0.0252(7) Uani 1 1 d .
O2 O 0.6818(3) 0.8460(2) 0.62962(16) 0.0387(6) Uani 1 1 d .
C3 C 1.1928(4) 1.0972(3) 0.80801(19) 0.0258(7) Uani 1 1 d .
O3 O 1.3042(3) 1.1567(2) 0.84475(16) 0.0385(6) Uani 1 1 d .
C4 C 1.0672(4) 0.9114(3) 0.6749(2) 0.0289(7) Uani 1 1 d .
O4 O 1.1099(3) 0.8625(3) 0.63778(17) 0.0454(7) Uani 1 1 d .
N N 0.9111(3) 1.1011(2) 0.80512(15) 0.0228(5) Uani 1 1 d .
C1 C 0.9638(3) 1.0412(3) 0.86109(18) 0.0212(6) Uani 1 1 d .
H1A H 1.0515 1.0909 0.9044 0.025 Uiso 1 1 calc R
C11 C 1.0275(3) 1.2616(3) 0.75060(19) 0.0254(7) Uani 1 1 d .
C12 C 0.9837(3) 1.2231(3) 0.8150(2) 0.0253(7) Uani 1 1 d .
C13 C 1.0087(4) 1.2981(3) 0.8849(2) 0.0356(8) Uani 1 1 d .
H13A H 0.9769 1.2714 0.9273 0.043 Uiso 1 1 calc R
C14 C 1.0816(5) 1.4141(3) 0.8919(2) 0.0442(10) Uani 1 1 d .
H14A H 1.1018 1.4659 0.9400 0.053 Uiso 1 1 calc R
C15 C 1.1244(5) 1.4535(3) 0.8286(3) 0.0416(9) Uani 1 1 d .
H15A H 1.1721 1.5321 0.8336 0.050 Uiso 1 1 calc R
C16 C 1.0978(4) 1.3782(3) 0.7576(2) 0.0338(8) Uani 1 1 d .
H16A H 1.1269 1.4056 0.7146 0.041 Uiso 1 1 calc R
C21 C 0.8357(3) 1.1295(3) 0.58982(19) 0.0246(6) Uani 1 1 d .
C22 C 0.7582(4) 1.1917(3) 0.5992(2) 0.0328(8) Uani 1 1 d .
H22A H 0.7858 1.2456 0.6476 0.039 Uiso 1 1 calc R
C23 C 0.6381(4) 1.1729(3) 0.5356(3) 0.0408(9) Uani 1 1 d .
H23A H 0.5843 1.2141 0.5416 0.049 Uiso 1 1 calc R
C24 C 0.5978(4) 1.0952(3) 0.4646(2) 0.0378(9) Uani 1 1 d .
H24A H 0.5180 1.0847 0.4219 0.045 Uiso 1 1 calc R
C25 C 0.6740(4) 1.0328(3) 0.4556(2) 0.0352(8) Uani 1 1 d .
H25A H 0.6459 0.9792 0.4071 0.042 Uiso 1 1 calc R
C26 C 0.7922(4) 1.0489(3) 0.5182(2) 0.0311(7) Uani 1 1 d .
H26A H 0.8432 1.0052 0.5123 0.037 Uiso 1 1 calc R
C31 C 1.1245(3) 1.2115(3) 0.61671(19) 0.0246(6) Uani 1 1 d .
C32 C 1.0967(4) 1.2667(4) 0.5536(2) 0.0411(9) Uani 1 1 d .
H32A H 1.0111 1.2731 0.5366 0.049 Uiso 1 1 calc R
C33 C 1.1944(4) 1.3122(4) 0.5157(3) 0.0471(10) Uani 1 1 d .
H33A H 1.1745 1.3487 0.4729 0.057 Uiso 1 1 calc R
C34 C 1.3206(4) 1.3042(3) 0.5404(2) 0.0387(9) Uani 1 1 d .
H34A H 1.3861 1.3344 0.5139 0.046 Uiso 1 1 calc R
C35 C 1.3512(4) 1.2522(4) 0.6037(2) 0.0394(9) Uani 1 1 d .
H35A H 1.4384 1.2487 0.6214 0.047 Uiso 1 1 calc R
C36 C 1.2533(4) 1.2048(3) 0.6415(2) 0.0331(8) Uani 1 1 d .
H36A H 1.2739 1.1680 0.6840 0.040 Uiso 1 1 calc R
C41 C 0.8614(3) 0.8408(3) 0.87254(19) 0.0240(6) Uani 1 1 d .
C42 C 0.8679(3) 0.9515(3) 0.89051(18) 0.0232(6) Uani 1 1 d .
C43 C 0.7945(3) 0.9755(3) 0.93942(19) 0.0265(7) Uani 1 1 d .
H43A H 0.7982 1.0495 0.9514 0.032 Uiso 1 1 calc R
C44 C 0.7163(4) 0.8897(3) 0.9702(2) 0.0298(7) Uani 1 1 d .
H44A H 0.6672 0.9059 1.0033 0.036 Uiso 1 1 calc R
C45 C 0.7098(4) 0.7799(3) 0.9527(2) 0.0317(7) Uani 1 1 d .
H45A H 0.6564 0.7225 0.9741 0.038 Uiso 1 1 calc R
C46 C 0.7816(4) 0.7547(3) 0.9040(2) 0.0299(7) Uani 1 1 d .
H46A H 0.7769 0.6803 0.8921 0.036 Uiso 1 1 calc R
C51 C 0.8627(4) 0.6878(3) 0.73917(19) 0.0257(7) Uani 1 1 d .
C52 C 0.7191(4) 0.6457(3) 0.7097(2) 0.0353(8) Uani 1 1 d .
H52A H 0.6728 0.6867 0.7282 0.042 Uiso 1 1 calc R
C53 C 0.6433(4) 0.5434(4) 0.6530(3) 0.0463(10) Uani 1 1 d .
H53A H 0.5460 0.5154 0.6333 0.056 Uiso 1 1 calc R
C54 C 0.7107(5) 0.4830(4) 0.6255(3) 0.0515(11) Uani 1 1 d .
H54A H 0.6592 0.4138 0.5870 0.062 Uiso 1 1 calc R
C55 C 0.8526(5) 0.5234(3) 0.6543(2) 0.0437(10) Uani 1 1 d .
H55A H 0.8980 0.4817 0.6355 0.052 Uiso 1 1 calc R
C56 C 0.9297(4) 0.6259(3) 0.7113(2) 0.0330(8) Uani 1 1 d .
H56A H 1.0269 0.6533 0.7309 0.040 Uiso 1 1 calc R
C61 C 1.1135(3) 0.8111(3) 0.87012(18) 0.0236(6) Uani 1 1 d .
C62 C 1.2436(4) 0.8720(3) 0.8654(2) 0.0332(8) Uani 1 1 d .
H62A H 1.2536 0.9214 0.8291 0.040 Uiso 1 1 calc R
C63 C 1.3598(4) 0.8607(4) 0.9139(3) 0.0444(10) Uani 1 1 d .
H63A H 1.4477 0.9017 0.9099 0.053 Uiso 1 1 calc R
C64 C 1.3454(4) 0.7886(4) 0.9683(2) 0.0400(9) Uani 1 1 d .
H64A H 1.4238 0.7820 1.0020 0.048 Uiso 1 1 calc R
C65 C 1.2157(4) 0.7269(3) 0.9727(2) 0.0329(8) Uani 1 1 d .
H65A H 1.2060 0.6779 1.0093 0.039 Uiso 1 1 calc R
C66 C 1.0999(4) 0.7366(3) 0.9235(2) 0.0281(7) Uani 1 1 d .
H66A H 1.0117 0.6929 0.9259 0.034 Uiso 1 1 calc R
B B 1.4470(5) 0.9272(4) 1.2321(3) 0.0396(10) Uani 1 1 d .
F1 F 1.5746(4) 1.0076(4) 1.2436(3) 0.1004(13) Uani 1 1 d .
F2 F 1.4644(4) 0.8470(3) 1.27453(18) 0.0794(10) Uani 1 1 d .
F3 F 1.3739(3) 0.9775(3) 1.26523(17) 0.0597(8) Uani 1 1 d .
F4 F 1.3734(4) 0.8763(3) 1.15288(17) 0.0946(13) Uani 1 1 d .
C200 C 1.3391(8) 0.7190(6) 0.6708(5) 0.099(2) Uani 1 1 d .
H20A H 1.4145 0.7542 0.6490 0.119 Uiso 1 1 calc R
H20B H 1.3116 0.7787 0.6900 0.119 Uiso 1 1 calc R
Cl4 Cl 1.1982(3) 0.6156(2) 0.59312(19) 0.1537(11) Uani 1 1 d .
Cl3 Cl 1.3992(3) 0.6639(3) 0.75271(17) 0.1315(9) Uani 1 1 d .
C100 C 1.4163(6) 0.6199(5) 1.1613(4) 0.0696(15) Uani 1 1 d .
H10A H 1.4439 0.7012 1.1611 0.083 Uiso 1 1 calc R
H10B H 1.4700 0.6130 1.2138 0.083 Uiso 1 1 calc R
Cl2 Cl 1.4529(3) 0.55424(16) 1.08300(17) 0.1273(9) Uani 1 1 d .
Cl1 Cl 1.23943(14) 0.55764(12) 1.14965(9) 0.0660(3) Uani 1 1 d .

loop_
_atom_site_aniso_label
_atom_site_aniso_U_11
_atom_site_aniso_U_22
_atom_site_aniso_U_33
_atom_site_aniso_U_23
_atom_site_aniso_U_13
_atom_site_aniso_U_12
W 0.01996(7) 0.01977(7) 0.01822(7) 0.00519(4) 0.00465(4) 0.00812(5)
P1 0.0244(4) 0.0220(4) 0.0192(4) 0.0063(3) 0.0052(3) 0.0098(3)
P2 0.0215(4) 0.0204(4) 0.0207(4) 0.0057(3) 0.0069(3) 0.0091(3)
C2 0.0263(16) 0.0235(16) 0.0255(15) 0.0057(13) 0.0064(13) 0.0111(14)
O2 0.0262(13) 0.0370(15) 0.0391(14) 0.0004(12) -0.0032(11) 0.0088(11)
C3 0.0301(17) 0.0281(17) 0.0206(15) 0.0078(13) 0.0094(13) 0.0116(14)
O3 0.0251(13) 0.0422(15) 0.0322(13) 0.0037(11) 0.0018(11) 0.0020(12)
C4 0.0290(17) 0.0318(18) 0.0270(16) 0.0105(14) 0.0103(14) 0.0114(15)
O4 0.0553(18) 0.0485(17) 0.0434(16) 0.0042(13) 0.0271(14) 0.0266(15)
N 0.0276(13) 0.0223(13) 0.0192(12) 0.0046(10) 0.0068(10) 0.0111(11)
C1 0.0206(14) 0.0236(15) 0.0196(14) 0.0051(12) 0.0049(11) 0.0099(12)
C11 0.0274(16) 0.0242(16) 0.0224(15) 0.0042(12) 0.0047(12) 0.0104(13)
C12 0.0263(16) 0.0220(16) 0.0277(16) 0.0067(13) 0.0065(13) 0.0112(13)
C13 0.052(2) 0.0293(18) 0.0318(18) 0.0085(15) 0.0187(17) 0.0183(17)
C14 0.066(3) 0.0286(19) 0.036(2) -0.0006(16) 0.0175(19) 0.0177(19)
C15 0.054(2) 0.0201(17) 0.044(2) 0.0035(16) 0.0143(19) 0.0096(17)
C16 0.043(2) 0.0263(18) 0.0317(18) 0.0100(14) 0.0128(16) 0.0122(16)
C21 0.0248(15) 0.0284(17) 0.0216(15) 0.0106(13) 0.0062(12) 0.0111(13)
C22 0.0321(18) 0.0266(17) 0.0386(19) 0.0074(15) 0.0084(15) 0.0126(15)
C23 0.0272(18) 0.038(2) 0.059(3) 0.0143(19) 0.0083(17) 0.0181(16)
C24 0.0266(17) 0.041(2) 0.037(2) 0.0149(17) 0.0003(15) 0.0089(16)
C25 0.0307(18) 0.041(2) 0.0256(17) 0.0059(15) 0.0024(14) 0.0106(16)
C26 0.0310(18) 0.038(2) 0.0243(16) 0.0052(14) 0.0058(14) 0.0168(16)
C31 0.0294(16) 0.0219(15) 0.0205(14) 0.0065(12) 0.0080(12) 0.0074(13)
C32 0.034(2) 0.049(2) 0.042(2) 0.0271(19) 0.0118(17) 0.0144(18)
C33 0.042(2) 0.055(3) 0.038(2) 0.025(2) 0.0112(18) 0.010(2)
C34 0.038(2) 0.038(2) 0.0314(18) 0.0075(16) 0.0145(16) 0.0032(17)
C35 0.0309(19) 0.045(2) 0.042(2) 0.0110(18) 0.0138(16) 0.0126(17)
C36 0.0337(18) 0.036(2) 0.0329(18) 0.0138(15) 0.0121(15) 0.0145(16)
C41 0.0216(15) 0.0245(16) 0.0238(15) 0.0051(12) 0.0064(12) 0.0075(13)
C42 0.0205(14) 0.0271(16) 0.0182(14) 0.0044(12) 0.0025(11) 0.0082(13)
C43 0.0271(16) 0.0318(18) 0.0221(15) 0.0056(13) 0.0067(13) 0.0143(14)
C44 0.0269(16) 0.041(2) 0.0248(16) 0.0083(14) 0.0097(13) 0.0158(15)
C45 0.0260(17) 0.0340(19) 0.0339(18) 0.0132(15) 0.0129(14) 0.0069(15)
C46 0.0303(17) 0.0265(17) 0.0364(18) 0.0125(14) 0.0140(15) 0.0114(14)
C51 0.0303(17) 0.0166(15) 0.0250(15) 0.0056(12) 0.0055(13) 0.0056(13)
C52 0.0329(19) 0.0286(18) 0.0384(19) 0.0063(15) 0.0064(15) 0.0096(15)
C53 0.037(2) 0.032(2) 0.049(2) 0.0025(18) 0.0019(18) 0.0019(17)
C54 0.059(3) 0.028(2) 0.045(2) -0.0049(18) 0.003(2) 0.005(2)
C55 0.063(3) 0.029(2) 0.041(2) 0.0030(17) 0.017(2) 0.022(2)
C56 0.042(2) 0.0265(18) 0.0320(18) 0.0083(14) 0.0119(16) 0.0150(16)
C61 0.0272(16) 0.0232(15) 0.0204(14) 0.0026(12) 0.0048(12) 0.0129(13)
C62 0.0286(17) 0.039(2) 0.0379(19) 0.0199(16) 0.0129(15) 0.0159(16)
C63 0.0299(19) 0.057(3) 0.054(2) 0.026(2) 0.0147(18) 0.0215(19)
C64 0.036(2) 0.048(2) 0.040(2) 0.0177(18) 0.0059(16) 0.0224(18)
C65 0.042(2) 0.0334(19) 0.0255(16) 0.0103(14) 0.0076(15) 0.0186(16)
C66 0.0318(17) 0.0255(17) 0.0259(16) 0.0065(13) 0.0080(13) 0.0109(14)
B 0.038(2) 0.049(3) 0.030(2) 0.0024(19) 0.0046(18) 0.022(2)
F1 0.064(2) 0.109(3) 0.119(3) 0.016(3) 0.059(2) 0.007(2)
F2 0.115(3) 0.068(2) 0.0543(17) 0.0127(15) 0.0008(17) 0.054(2)
F3 0.0370(13) 0.0748(19) 0.0591(16) -0.0111(14) 0.0036(12) 0.0284(13)
F4 0.141(3) 0.107(3) 0.0309(14) -0.0123(16) -0.0161(17) 0.082(3)
C200 0.096(5) 0.071(4) 0.140(7) 0.047(5) 0.044(5) 0.033(4)
Cl4 0.189(3) 0.0925(16) 0.149(2) 0.0155(16) 0.061(2) 0.0199(17)
Cl3 0.1282(18) 0.176(2) 0.151(2) 0.0953(19) 0.0816(17) 0.0878(18)
C100 0.057(3) 0.060(3) 0.073(4) -0.005(3) 0.016(3) 0.010(3)
Cl2 0.1380(18) 0.0637(10) 0.186(2) -0.0096(12) 0.1070(18) 0.0174(11)
Cl1 0.0639(8) 0.0555(7) 0.0827(9) 0.0308(7) 0.0272(7) 0.0220(6)

loop_
_atom_type_symbol
_atom_type_description
_atom_type_scat_dispersion_real
_atom_type_scat_dispersion_imag
_atom_type_scat_source
C C 0.0033 0.0016 'International Tables Vol C Tables 4.2.6.8 and 6.1.1.4'
H H 0.0000 0.0000 'International Tables Vol C Tables 4.2.6.8 and 6.1.1.4'
B B 0.0013 0.0007 'International Tables Vol C Tables 4.2.6.8 and 6.1.1.4'
N N 0.0061 0.0033 'International Tables Vol C Tables 4.2.6.8 and 6.1.1.4'
F F 0.0171 0.0103 'International Tables Vol C Tables 4.2.6.8 and 6.1.1.4'
P P 0.1023 0.0942 'International Tables Vol C Tables 4.2.6.8 and 6.1.1.4'
W W -0.8490 6.8722 'International Tables Vol C Tables 4.2.6.8 and 6.1.1.4'
O O 0.0106 0.0060 'International Tables Vol C Tables 4.2.6.8 and 6.1.1.4'
Cl Cl 0.1484 0.1585 'International Tables Vol C Tables 4.2.6.8 and 6.1.1.4'

loop_
_geom_angle_atom_site_label_1
_geom_angle_atom_site_label_2
_geom_angle_atom_site_label_3
_geom_angle
C4 W C3 87.40(14)
C4 W C2 92.36(14)
C3 W C2 176.05(13)
C4 W N 172.07(12)
C3 W N 92.80(12)
C2 W N 86.89(11)
C4 W C1 149.87(13)
C3 W C1 81.28(12)
C2 W C1 100.76(12)
N W C1 37.64(10)
C4 W P2 81.46(10)
C3 W P2 100.30(9)
C2 W P2 83.56(9)
N W P2 106.27(7)
C1 W P2 73.32(8)
C4 W P1 97.72(10)
C3 W P1 86.36(9)
C2 W P1 89.76(9)
N W P1 74.40(7)
C1 W P1 109.23(8)
P2 W P1 173.22(3)
C21 P1 C31 102.11(15)
C21 P1 C11 106.46(15)
C31 P1 C11 105.86(15)
C21 P1 W 117.57(11)
C31 P1 W 124.64(11)
C11 P1 W 98.43(11)
C41 P2 C51 105.48(16)
C41 P2 C61 106.48(15)
C51 P2 C61 102.35(15)
C41 P2 W 104.15(11)
C51 P2 W 116.93(11)
C61 P2 W 120.27(11)
O2 C2 W 176.9(3)
O3 C3 W 178.4(3)
O4 C4 W 178.2(3)
C1 N C12 120.7(3)
C1 N W 71.10(16)
C12 N W 115.1(2)
N C1 C42 120.3(3)
N C1 W 71.26(16)
C42 C1 W 119.0(2)
C16 C11 C12 119.2(3)
C16 C11 P1 125.8(3)
C12 C11 P1 114.8(2)
C13 C12 C11 121.2(3)
C13 C12 N 121.5(3)
C11 C12 N 117.3(3)
C12 C13 C14 119.0(4)
C15 C14 C13 120.4(4)
C14 C15 C16 120.7(4)
C15 C16 C11 119.5(3)
C22 C21 C26 119.7(3)
C22 C21 P1 123.4(3)
C26 C21 P1 116.9(3)
C21 C22 C23 118.9(3)
C24 C23 C22 121.0(4)
C23 C24 C25 120.1(3)
C24 C25 C26 120.0(4)
C25 C26 C21 120.4(3)
C32 C31 C36 118.6(3)
C32 C31 P1 121.2(3)
C36 C31 P1 120.2(3)
C33 C32 C31 120.4(4)
C34 C33 C32 120.4(4)
C35 C34 C33 120.1(4)
C34 C35 C36 120.1(4)
C35 C36 C31 120.4(3)
C42 C41 C46 119.9(3)
C42 C41 P2 112.5(2)
C46 C41 P2 127.6(3)
C43 C42 C41 119.9(3)
C43 C42 C1 122.8(3)
C41 C42 C1 117.2(3)
C44 C43 C42 119.7(3)
C43 C44 C45 120.7(3)
C44 C45 C46 120.3(3)
C45 C46 C41 119.6(3)
C52 C51 C56 119.1(3)
C52 C51 P2 120.2(3)
C56 C51 P2 120.5(3)
C53 C52 C51 120.5(4)
C54 C53 C52 120.0(4)
C55 C54 C53 120.2(4)
C54 C55 C56 120.2(4)
C51 C56 C55 120.0(4)
C62 C61 C66 119.0(3)
C62 C61 P2 119.9(3)
C66 C61 P2 121.0(3)
C61 C62 C63 120.5(3)
C64 C63 C62 119.8(4)
C65 C64 C63 119.8(3)
C64 C65 C66 120.4(3)
C65 C66 C61 120.3(3)
F1 B F4 113.9(4)
F1 B F2 107.2(4)
F4 B F2 109.5(4)
F1 B F3 108.4(4)
F4 B F3 109.3(4)
F2 B F3 108.3(4)
Cl3 C200 Cl4 112.7(4)
Cl2 C100 Cl1 110.8(3)

loop_
_geom_bond_atom_site_label_1
_geom_bond_atom_site_label_2
_geom_bond_distance
W C4 2.029(4)
W C3 2.030(3)
W C2 2.045(3)
W N 2.221(3)
W C1 2.219(3)
W P2 2.4703(8)
W P1 2.4959(8)
P1 C21 1.818(3)
P1 C31 1.820(3)
P1 C11 1.830(3)
P2 C41 1.822(3)
P2 C51 1.826(3)
P2 C61 1.826(3)
C2 O2 1.141(4)
C3 O3 1.140(4)
C4 O4 1.150(4)
N C1 1.432(4)
N C12 1.451(4)
C1 C42 1.491(4)
C11 C16 1.395(5)
C11 C12 1.399(5)
C12 C13 1.378(5)
C13 C14 1.392(5)
C14 C15 1.381(6)
C15 C16 1.388(5)
C21 C22 1.386(5)
C21 C26 1.393(5)
C22 C23 1.401(5)
C23 C24 1.371(6)
C24 C25 1.374(6)
C25 C26 1.385(5)
C31 C32 1.394(5)
C31 C36 1.395(5)
C32 C33 1.383(6)
C33 C34 1.376(6)
C34 C35 1.375(6)
C35 C36 1.390(5)
C41 C42 1.401(5)
C41 C46 1.402(5)
C42 C43 1.396(4)
C43 C44 1.385(5)
C44 C45 1.388(5)
C45 C46 1.387(5)
C51 C52 1.388(5)
C51 C56 1.392(5)
C52 C53 1.387(5)
C53 C54 1.379(7)
C54 C55 1.372(6)
C55 C56 1.393(5)
C61 C62 1.383(5)
C61 C66 1.398(5)
C62 C63 1.392(5)
C63 C64 1.390(6)
C64 C65 1.379(6)
C65 C66 1.384(5)
B F1 1.352(6)
B F4 1.357(5)
B F2 1.366(6)
B F3 1.390(5)
C200 Cl3 1.736(7)
C200 Cl4 1.746(8)
C100 Cl2 1.745(6)
C100 Cl1 1.749(6)
